data_7211640
loop_
_publ_author_name
'Clarke, Caroline S.'
'Haynes, Delia A.'
'Smith, J. Nicholas B.'
'Batsanov, Andrei S.'
'Howard, Judith A. K.'
'Pascu, Sofia I.'
'Rawson, Jeremy M.'

_publ_section_title
;
 The effect of fluorinated aryl substituents on the crystal structures of
 1,2,3,5-dithiadiazolyl radicals
;
_journal_issue 1
_journal_name_full CrystEngComm
_journal_page_first 172
_journal_paper_doi 10.1039/b911636b
_journal_volume 12
_journal_year 2010
_chemical_formula_moiety 'C7 H3 F2 N2 S2'
_chemical_formula_sum 'C7 H3 F2 N2 S2'
_chemical_formula_weight 217.23
_chemical_name_systematic
;
2,6-difluoro-1,2,3,5-dithiadiazolyl
;
_space_group_IT_number 88
_symmetry_cell_setting tetragonal
_symmetry_space_group_name_Hall '-I 4ad'
_symmetry_space_group_name_H-M 'I 41/a :2'
_atom_sites_solution_hydrogens geom
_atom_sites_solution_primary direct
_atom_sites_solution_secondary difmap
_cell_angle_alpha 90.00
_cell_angle_beta 90.00
_cell_angle_gamma 90.00
_cell_formula_units_Z 32
_cell_length_a 30.168(1)
_cell_length_b 30.168(1)
_cell_length_c 7.1749(2)
_cell_measurement_reflns_used 17747
_cell_measurement_temperature 180(2)
_cell_measurement_theta_max 27.48
_cell_measurement_theta_min 5.10
_cell_volume 6529.9(4)
_computing_cell_refinement
;
HKL DENZO and SCALEPACK (Otwinowski & Minor, 1997)'
;
_computing_data_collection 'COLLECT (Nonius, 1998)'
_computing_data_reduction
;
HKL DENZO and SCALEPACK (Otwinowski & Minor, 1997)'
;
_computing_molecular_graphics 'SHELXTL (Bruker, 2000)'
_computing_publication_material SHELXTL
_computing_structure_refinement 'SHELXL97 (Sheldrick, 1997)'
_computing_structure_solution 'SHELXS97 (Sheldrick, 1997)'
_diffrn_ambient_temperature 180(2)
_diffrn_measured_fraction_theta_full 0.964
_diffrn_measured_fraction_theta_max 0.964
_diffrn_measurement_device_type 'Nonius KappaCCD'
_diffrn_measurement_method '\f and \w scans'
_diffrn_radiation_monochromator graphite
_diffrn_radiation_source 'fine-focus sealed tube'
_diffrn_radiation_type MoK\a
_diffrn_radiation_wavelength 0.71073
_diffrn_reflns_av_R_equivalents 0.0329
_diffrn_reflns_av_sigmaI/netI 0.0398
_diffrn_reflns_limit_h_max 38
_diffrn_reflns_limit_h_min -38
_diffrn_reflns_limit_k_max 39
_diffrn_reflns_limit_k_min -27
_diffrn_reflns_limit_l_max 8
_diffrn_reflns_limit_l_min -8
_diffrn_reflns_number 10898
_diffrn_reflns_theta_full 27.48
_diffrn_reflns_theta_max 27.48
_diffrn_reflns_theta_min 5.18
_diffrn_standards_number 0
_exptl_absorpt_coefficient_mu 0.631
_exptl_absorpt_correction_T_max 0.942
_exptl_absorpt_correction_T_min 0.835
_exptl_absorpt_correction_type multi-scan
_exptl_absorpt_process_details 'SORTAV (Blessing, 1995)'
_exptl_crystal_colour red
_exptl_crystal_density_diffrn 1.768
_exptl_crystal_density_method 'not measured'
_exptl_crystal_description needle
_exptl_crystal_F_000 3488
_exptl_crystal_size_max 0.30
_exptl_crystal_size_mid 0.10
_exptl_crystal_size_min 0.10
_refine_diff_density_max 0.218
_refine_diff_density_min -0.226
_refine_diff_density_rms 0.051
_refine_ls_extinction_method none
_refine_ls_goodness_of_fit_ref 1.028
_refine_ls_hydrogen_treatment constr
_refine_ls_matrix_type full
_refine_ls_number_parameters 235
_refine_ls_number_reflns 3604
_refine_ls_number_restraints 0
_refine_ls_restrained_S_all 1.028
_refine_ls_R_factor_all 0.0487
_refine_ls_R_factor_gt 0.0337
_refine_ls_shift/su_max 0.001
_refine_ls_shift/su_mean 0.000
_refine_ls_structure_factor_coef Fsqd
_refine_ls_weighting_details 'calc w=1/[\s^2^(Fo^2^)+(0.0332P)^2^+5.5591P] where P=(Fo^2^+2Fc^2^)/3'
_refine_ls_weighting_scheme calc
_refine_ls_wR_factor_gt 0.0785
_refine_ls_wR_factor_ref 0.0847
_reflns_number_gt 2877
_reflns_number_total 3604
_reflns_threshold_expression I>2\s(I)
_cod_data_source_file b911636b.txt
_cod_data_source_block 4b
_cod_original_sg_symbol_H-M 'I 41/a'
_cod_database_code 7211640

loop_
_symmetry_equiv_pos_as_xyz
'x, y, z'
'-x+1/2, -y, z+1/2'
'-y+3/4, x+1/4, z+1/4'
'y+3/4, -x+3/4, z+3/4'
'x+1/2, y+1/2, z+1/2'
'-x+1, -y+1/2, z+1'
'-y+5/4, x+3/4, z+3/4'
'y+5/4, -x+5/4, z+5/4'
'-x, -y, -z'
'x-1/2, y, -z-1/2'
'y-3/4, -x-1/4, -z-1/4'
'-y-3/4, x-3/4, -z-3/4'
'-x+1/2, -y+1/2, -z+1/2'
'x, y+1/2, -z'
'y-1/4, -x+1/4, -z+1/4'
'-y-1/4, x-1/4, -z-1/4'

loop_
_atom_site_label
_atom_site_type_symbol
_atom_site_fract_x
_atom_site_fract_y
_atom_site_fract_z
_atom_site_U_iso_or_equiv
_atom_site_adp_type
_atom_site_occupancy
_atom_site_symmetry_multiplicity
_atom_site_calc_flag
_atom_site_refinement_flags
S11 S 0.304428(17) 0.455777(16) 0.37232(7) 0.03145(14) Uani 1 1 d .
S12 S 0.373038(17) 0.456479(17) 0.41423(8) 0.03438(14) Uani 1 1 d .
N11 N 0.30184(5) 0.40221(5) 0.3334(2) 0.0289(4) Uani 1 1 d .
N12 N 0.37855(5) 0.40333(5) 0.3823(2) 0.0315(4) Uani 1 1 d .
C10 C 0.34103(6) 0.38178(6) 0.3430(2) 0.0247(4) Uani 1 1 d .
C11 C 0.34376(6) 0.33311(6) 0.3120(2) 0.0237(4) Uani 1 1 d .
C12 C 0.30962(6) 0.30347(6) 0.3547(3) 0.0262(4) Uani 1 1 d .
F12 F 0.27166(4) 0.31979(4) 0.42826(16) 0.0349(3) Uani 1 1 d .
C13 C 0.31243(7) 0.25848(7) 0.3328(3) 0.0327(5) Uani 1 1 d .
H13A H 0.2881 0.2399 0.3644 0.039 Uiso 1 1 calc R
C14 C 0.35126(7) 0.24050(7) 0.2638(3) 0.0367(5) Uani 1 1 d .
H14A H 0.3538 0.2093 0.2485 0.044 Uiso 1 1 calc R
C15 C 0.38625(7) 0.26775(7) 0.2172(3) 0.0340(5) Uani 1 1 d .
H15A H 0.4130 0.2557 0.1688 0.041 Uiso 1 1 calc R
C16 C 0.38184(6) 0.31272(7) 0.2419(3) 0.0290(4) Uani 1 1 d .
F16 F 0.41659(4) 0.33809(4) 0.19158(19) 0.0437(3) Uani 1 1 d .
S21 S 0.297232(16) 0.446412(16) 0.81789(7) 0.03092(14) Uani 1 1 d .
S22 S 0.366313(18) 0.450782(17) 0.84039(8) 0.03748(15) Uani 1 1 d .
N21 N 0.29687(5) 0.39236(5) 0.7986(2) 0.0284(4) Uani 1 1 d .
N22 N 0.37372(6) 0.39754(5) 0.8352(3) 0.0346(4) Uani 1 1 d .
C20 C 0.33677(6) 0.37366(6) 0.8114(3) 0.0253(4) Uani 1 1 d .
C21 C 0.34105(6) 0.32485(6) 0.7997(2) 0.0248(4) Uani 1 1 d .
C22 C 0.30682(6) 0.29570(6) 0.8466(3) 0.0273(4) Uani 1 1 d .
F22 F 0.26841(4) 0.31275(4) 0.91263(17) 0.0383(3) Uani 1 1 d .
C23 C 0.30978(7) 0.25053(7) 0.8335(3) 0.0344(5) Uani 1 1 d .
H23A H 0.2854 0.2323 0.8667 0.041 Uiso 1 1 calc R
C24 C 0.34903(8) 0.23199(7) 0.7712(3) 0.0371(5) Uani 1 1 d .
H24A H 0.3517 0.2007 0.7610 0.045 Uiso 1 1 calc R
C25 C 0.38432(7) 0.25886(7) 0.7236(3) 0.0340(5) Uani 1 1 d .
H25A H 0.4114 0.2463 0.6811 0.041 Uiso 1 1 calc R
C26 C 0.37984(6) 0.30388(6) 0.7384(3) 0.0285(4) Uani 1 1 d .
F26 F 0.41497(4) 0.32876(4) 0.68682(18) 0.0401(3) Uani 1 1 d .

loop_
_atom_site_aniso_label
_atom_site_aniso_U_11
_atom_site_aniso_U_22
_atom_site_aniso_U_33
_atom_site_aniso_U_23
_atom_site_aniso_U_13
_atom_site_aniso_U_12
S11 0.0294(3) 0.0215(3) 0.0435(3) 0.0035(2) -0.0030(2) 0.0018(2)
S12 0.0263(3) 0.0236(3) 0.0532(3) 0.0018(2) 0.0037(2) -0.0059(2)
N11 0.0260(9) 0.0219(8) 0.0388(9) 0.0002(7) -0.0035(7) 0.0006(7)
N12 0.0230(9) 0.0245(9) 0.0470(10) -0.0005(7) 0.0041(7) -0.0015(7)
C10 0.0228(10) 0.0242(10) 0.0270(9) 0.0033(7) 0.0027(7) -0.0005(8)
C11 0.0232(9) 0.0218(9) 0.0262(9) 0.0028(7) 0.0009(7) 0.0006(7)
C12 0.0216(10) 0.0259(10) 0.0311(10) 0.0009(8) 0.0005(8) 0.0022(8)
F12 0.0230(6) 0.0290(6) 0.0527(7) 0.0015(5) 0.0086(5) 0.0003(5)
C13 0.0321(11) 0.0262(11) 0.0398(12) 0.0018(9) 0.0012(9) -0.0040(8)
C14 0.0430(13) 0.0236(10) 0.0436(12) -0.0011(9) 0.0042(10) 0.0030(9)
C15 0.0332(11) 0.0306(11) 0.0382(11) -0.0013(9) 0.0075(9) 0.0084(9)
C16 0.0249(10) 0.0278(10) 0.0343(11) 0.0024(8) 0.0043(8) -0.0015(8)
F16 0.0315(7) 0.0338(7) 0.0658(8) 0.0030(6) 0.0212(6) -0.0029(5)
S21 0.0270(3) 0.0219(3) 0.0439(3) -0.0011(2) 0.0031(2) 0.00285(19)
S22 0.0295(3) 0.0214(3) 0.0615(4) -0.0038(2) -0.0086(2) -0.0028(2)
N21 0.0232(8) 0.0214(8) 0.0406(9) 0.0001(7) 0.0017(7) -0.0008(7)
N22 0.0260(9) 0.0213(9) 0.0566(11) -0.0017(8) -0.0102(8) 0.0005(7)
C20 0.0252(10) 0.0230(10) 0.0277(10) 0.0004(7) -0.0011(8) -0.0009(8)
C21 0.0262(10) 0.0213(9) 0.0268(9) 0.0008(7) -0.0002(8) 0.0009(8)
C22 0.0266(10) 0.0240(10) 0.0313(10) -0.0012(8) 0.0046(8) 0.0005(8)
F22 0.0282(6) 0.0298(7) 0.0567(8) -0.0021(5) 0.0157(5) -0.0012(5)
C23 0.0377(12) 0.0248(10) 0.0407(12) 0.0034(9) 0.0087(9) -0.0060(9)
C24 0.0497(14) 0.0188(10) 0.0427(12) 0.0018(9) 0.0096(10) 0.0022(9)
C25 0.0345(12) 0.0277(11) 0.0399(11) 0.0006(9) 0.0086(9) 0.0060(9)
C26 0.0278(10) 0.0246(10) 0.0330(10) 0.0025(8) 0.0025(8) -0.0014(8)
F26 0.0274(6) 0.0292(7) 0.0636(8) 0.0027(6) 0.0125(6) -0.0017(5)

loop_
_atom_type_symbol
_atom_type_description
_atom_type_scat_dispersion_real
_atom_type_scat_dispersion_imag
_atom_type_scat_source
C C 0.0033 0.0016 'International Tables Vol C Tables 4.2.6.8 and 6.1.1.4'
H H 0.0000 0.0000 'International Tables Vol C Tables 4.2.6.8 and 6.1.1.4'
N N 0.0061 0.0033 'International Tables Vol C Tables 4.2.6.8 and 6.1.1.4'
F F 0.0171 0.0103 'International Tables Vol C Tables 4.2.6.8 and 6.1.1.4'
S S 0.1246 0.1234 'International Tables Vol C Tables 4.2.6.8 and 6.1.1.4'

loop_
_geom_angle_atom_site_label_1
_geom_angle_atom_site_label_2
_geom_angle_atom_site_label_3
_geom_angle
_geom_angle_site_symmetry_1
_geom_angle_site_symmetry_3
N11 S11 S12 94.67(6) . .
N11 S11 S21 94.56(6) . .
S12 S11 S21 85.69(2) . .
N11 S11 S11 157.37(6) . 3
S12 S11 S11 90.27(3) . 3
S21 S11 S11 63.765(10) . 3
N11 S11 S21 131.73(6) . 3_554
S12 S11 S21 95.07(2) . 3_554
S21 S11 S21 133.26(2) . 3_554
S11 S11 S21 69.492(16) 3 3_554
N11 S11 N11 154.26(7) . 3
S12 S11 N11 64.04(3) . 3
S21 S11 N11 70.73(3) . 3
S11 S11 N11 27.08(3) 3 3
S21 S11 N11 67.94(3) 3_554 3
N11 S11 N21 127.26(7) . 3_554
S12 S11 N21 71.01(3) . 3_554
S21 S11 N21 132.43(3) . 3_554
S11 S11 N21 75.17(3) 3 3_554
S21 S11 N21 24.52(2) 3_554 3_554
N11 S11 N21 61.85(4) 3 3_554
N11 S11 S21 76.01(6) . 1_554
S12 S11 S21 101.40(2) . 1_554
S21 S11 S21 168.52(2) . 1_554
S11 S11 S21 124.589(13) 3 1_554
S21 S11 S21 55.726(14) 3_554 1_554
N11 S11 S21 120.44(3) 3 1_554
N21 S11 S21 58.96(3) 3_554 1_554
N12 S12 S11 94.06(6) . .
N12 S12 S22 95.27(6) . .
S11 S12 S22 94.43(2) . .
N12 S12 N11 163.50(7) . 3
S11 S12 N11 80.14(4) . 3
S22 S12 N11 70.02(3) . 3
N12 S12 N21 128.31(7) . 3_554
S11 S12 N21 77.75(3) . 3_554
S22 S12 N21 135.85(3) . 3_554
N11 S12 N21 65.84(4) 3 3_554
N12 S12 S22 79.84(6) . 1_554
S11 S12 S22 78.90(2) . 1_554
S22 S12 S22 171.34(2) . 1_554
N11 S12 S22 113.73(3) 3 1_554
N21 S12 S22 48.48(3) 3_554 1_554
C10 N11 S11 113.80(13) . .
C10 N11 N21 86.98(11) . .
S11 N11 N21 85.41(7) . .
C10 N11 N21 92.88(11) . 1_554
S11 N11 N21 104.32(7) . 1_554
N21 N11 N21 169.34(7) . 1_554
C10 N12 S12 114.99(14) . .
C10 N12 N22 98.44(11) . .
S12 N12 N22 84.71(7) . .
C10 N12 N22 74.70(11) . 1_554
S12 N12 N22 100.40(7) . 1_554
N22 N12 N22 172.68(7) . 1_554
N11 C10 N12 122.47(17) . .
N11 C10 C11 119.81(16) . .
N12 C10 C11 117.72(17) . .
C16 C11 C12 113.77(17) . .
C16 C11 C10 122.28(17) . .
C12 C11 C10 123.92(17) . .
F12 C12 C13 117.24(17) . .
F12 C12 C11 118.43(16) . .
C13 C12 C11 124.29(18) . .
C12 F12 S22 162.63(11) . 4_454
C12 F12 S12 118.72(10) . 4_454
S22 F12 S12 57.92(2) 4_454 4_454
C12 C13 C14 118.85(19) . .
C12 C13 H13A 120.6 . .
C14 C13 H13A 120.6 . .
C15 C14 C13 120.10(19) . .
C15 C14 H14A 119.9 . .
C13 C14 H14A 119.9 . .
C16 C15 C14 118.88(19) . .
C16 C15 H15A 120.6 . .
C14 C15 H15A 120.6 . .
F16 C16 C15 116.80(17) . .
F16 C16 C11 119.09(17) . .
C15 C16 C11 124.10(18) . .
N21 S21 S22 94.35(6) . .
N21 S21 S11 90.22(6) . .
S22 S21 S11 90.23(2) . .
N21 S21 S21 154.20(6) . 3
S22 S21 S21 81.54(3) . 3
S11 S21 S21 115.145(16) . 3
N21 S21 S11 151.79(6) . 3
S22 S21 S11 89.89(2) . 3
S11 S21 S11 61.846(14) . 3
S21 S21 S11 54.000(14) 3 3
N21 S21 N21 144.33(6) . 3
S22 S21 N21 56.91(3) . 3
S11 S21 N21 108.76(3) . 3
S21 S21 N21 24.78(3) 3 3
S11 S21 N21 57.78(3) 3 3
N21 S21 N11 140.99(7) . 3
S22 S21 N11 66.02(3) . 3
S11 S21 N11 58.28(3) . 3
S21 S21 N11 59.82(3) 3 3
S11 S21 N11 24.84(2) 3 3
N21 S21 N11 50.85(3) 3 3
N22 S22 S21 94.18(6) . .
N22 S22 S12 91.34(7) . .
S21 S22 S12 89.57(2) . .
N22 S22 N21 154.02(8) . 3
S21 S22 N21 90.65(3) . 3
S12 S22 N21 114.24(3) . 3
N22 S22 N11 147.84(7) . 3
S21 S22 N11 81.93(3) . 3
S12 S22 N11 56.87(3) . 3
N21 S22 N11 58.13(4) 3 3
C20 N21 S21 114.20(13) . .
C20 N21 N11 93.78(11) . .
S21 N21 N11 89.75(7) . .
C20 N22 S22 114.92(14) . .
C20 N22 N12 86.50(12) . .
S22 N22 N12 88.63(8) . .
N21 C20 N22 122.23(17) . .
N21 C20 C21 119.73(16) . .
N22 C20 C21 118.04(17) . .
C22 C21 C26 114.12(17) . .
C22 C21 C20 123.21(17) . .
C26 C21 C20 122.67(17) . .
F22 C22 C23 117.27(17) . .
F22 C22 C21 118.54(16) . .
C23 C22 C21 124.17(18) . .
C22 F22 S12 156.33(11) . 4_455
C22 F22 S22 117.79(10) . 4_454
S12 F22 S22 71.88(3) 4_455 4_454
C22 C23 C24 118.70(19) . .
C22 C23 H23A 120.6 . .
C24 C23 H23A 120.6 . .
C25 C24 C23 120.16(19) . .
C25 C24 H24A 119.9 . .
C23 C24 H24A 119.9 . .
C26 C25 C24 119.16(19) . .
C26 C25 H25A 120.4 . .
C24 C25 H25A 120.4 . .
F26 C26 C25 116.91(17) . .
F26 C26 C21 119.38(17) . .
C25 C26 C21 123.69(18) . .

loop_
_geom_bond_atom_site_label_1
_geom_bond_atom_site_label_2
_geom_bond_distance
_geom_bond_site_symmetry_2
S11 N11 1.6418(16) .
S11 S12 2.0917(7) .
S11 S21 3.2167(7) .
S11 S11 3.4885(6) 3
S11 S21 3.5191(7) 3_554
S11 N11 3.5217(17) 3
S11 N21 3.9402(17) 3_554
S11 S21 3.9939(8) 1_554
S12 N12 1.6282(17) .
S12 S22 3.0692(8) .
S12 N11 3.2139(17) 3
S12 N21 3.8125(17) 3_554
S12 S22 4.1258(8) 1_554
N11 C10 1.335(2) .
N11 N21 3.354(2) .
N11 N21 3.852(2) 1_554
N12 C10 1.335(2) .
N12 N22 3.257(2) .
N12 N22 3.932(2) 1_554
C10 C11 1.487(3) .
C11 C16 1.397(3) .
C11 C12 1.398(3) .
C12 F12 1.353(2) .
C12 C13 1.369(3) .
F12 S22 3.1052(12) 4_454
F12 S12 3.2297(13) 4_454
C13 C14 1.383(3) .
C13 H13A 0.9500 .
C14 C15 1.379(3) .
C14 H14A 0.9500 .
C15 C16 1.374(3) .
C15 H15A 0.9500 .
C16 F16 1.347(2) .
S21 N21 1.6366(16) .
S21 S22 2.0944(7) .
S21 S21 3.5363(6) 3
S21 S11 3.5491(7) 3
S21 N21 3.9046(17) 3
S21 N11 3.9081(17) 3
S22 N22 1.6220(17) .
S22 N21 3.2715(17) 3
S22 N11 3.6066(17) 3
N21 C20 1.332(2) .
N22 C20 1.338(2) .
C20 C21 1.480(3) .
C21 C22 1.398(3) .
C21 C26 1.401(3) .
C22 F22 1.353(2) .
C22 C23 1.369(3) .
F22 S12 3.2407(12) 4_455
F22 S22 3.7534(14) 4_454
C23 C24 1.384(3) .
C23 H23A 0.9500 .
C24 C25 1.381(3) .
C24 H24A 0.9500 .
C25 C26 1.369(3) .
C25 H25A 0.9500 .
C26 F26 1.350(2) .

loop_
_geom_torsion_atom_site_label_1
_geom_torsion_atom_site_label_2
_geom_torsion_atom_site_label_3
_geom_torsion_atom_site_label_4
_geom_torsion
_geom_torsion_site_symmetry_1
_geom_torsion_site_symmetry_4
N11 S11 S12 N12 -0.45(9) . .
S21 S11 S12 N12 93.78(6) . .
S11 S11 S12 N12 157.44(6) 3 .
S21 S11 S12 N12 -133.12(6) 3_554 .
N11 S11 S12 N12 164.43(7) 3 .
N21 S11 S12 N12 -128.36(7) 3_554 .
S21 S11 S12 N12 -77.10(7) 1_554 .
N11 S11 S12 S22 -96.07(6) . .
S21 S11 S12 S22 -1.833(18) . .
S11 S11 S12 S22 61.829(16) 3 .
S21 S11 S12 S22 131.262(19) 3_554 .
N11 S11 S12 S22 68.82(3) 3 .
N21 S11 S12 S22 136.03(3) 3_554 .
S21 S11 S12 S22 -172.714(16) 1_554 .
N11 S11 S12 N11 -164.89(9) . 3
S21 S11 S12 N11 -70.65(3) . 3
S11 S11 S12 N11 -6.99(3) 3 3
S21 S11 S12 N11 62.44(3) 3_554 3
N21 S11 S12 N11 67.21(4) 3_554 3
S21 S11 S12 N11 118.47(3) 1_554 3
N11 S11 S12 N21 127.91(7) . 3_554
S21 S11 S12 N21 -137.86(3) . 3_554
S11 S11 S12 N21 -74.20(3) 3 3_554
S21 S11 S12 N21 -4.76(3) 3_554 3_554
N11 S11 S12 N21 -67.21(4) 3 3_554
S21 S11 S12 N21 51.26(3) 1_554 3_554
N11 S11 S12 S22 78.35(6) . 1_554
S21 S11 S12 S22 172.583(16) . 1_554
S11 S11 S12 S22 -123.755(12) 3 1_554
S21 S11 S12 S22 -54.322(15) 3_554 1_554
N11 S11 S12 S22 -116.77(3) 3 1_554
N21 S11 S12 S22 -49.56(3) 3_554 1_554
S21 S11 S12 S22 1.702(14) 1_554 1_554
S12 S11 N11 C10 0.07(14) . .
S21 S11 N11 C10 -85.97(13) . .
S11 S11 N11 C10 -101.98(19) 3 .
S21 S11 N11 C10 101.12(13) 3_554 .
N11 S11 N11 C10 -32.6(3) 3 .
N21 S11 N11 C10 69.69(15) 3_554 .
S21 S11 N11 C10 100.67(13) 1_554 .
S12 S11 N11 N21 84.72(4) . .
S21 S11 N11 N21 -1.31(4) . .
S11 S11 N11 N21 -17.32(17) 3 .
S21 S11 N11 N21 -174.22(5) 3_554 .
N11 S11 N11 N21 52.04(18) 3 .
N21 S11 N11 N21 154.35(5) 3_554 .
S21 S11 N11 N21 -174.67(5) 1_554 .
S12 S11 N11 N21 -99.68(5) . 1_554
S21 S11 N11 N21 174.29(4) . 1_554
S11 S11 N11 N21 158.28(12) 3 1_554
S21 S11 N11 N21 1.38(10) 3_554 1_554
N11 S11 N11 N21 -132.36(15) 3 1_554
N21 S11 N11 N21 -30.05(9) 3_554 1_554
S21 S11 N11 N21 0.93(4) 1_554 1_554
S11 S12 N12 C10 0.78(14) . .
S22 S12 N12 C10 95.62(14) . .
N11 S12 N12 C10 69.4(3) 3 .
N21 S12 N12 C10 -76.80(16) 3_554 .
S22 S12 N12 C10 -77.16(14) 1_554 .
S11 S12 N12 N22 -96.08(4) . .
S22 S12 N12 N22 -1.24(4) . .
N11 S12 N12 N22 -27.5(3) 3 .
N21 S12 N12 N22 -173.66(5) 3_554 .
S22 S12 N12 N22 -174.02(4) 1_554 .
S11 S12 N12 N22 78.63(5) . 1_554
S22 S12 N12 N22 173.47(4) . 1_554
N11 S12 N12 N22 147.2(2) 3 1_554
N21 S12 N12 N22 1.05(9) 3_554 1_554
S22 S12 N12 N22 0.68(4) 1_554 1_554
S11 N11 C10 N12 0.5(2) . .
N21 N11 C10 N12 -83.12(17) . .
N21 N11 C10 N12 107.55(17) 1_554 .
S11 N11 C10 C11 179.58(13) . .
N21 N11 C10 C11 95.94(15) . .
N21 N11 C10 C11 -73.39(16) 1_554 .
S12 N12 C10 N11 -1.0(2) . .
N22 N12 C10 N11 87.10(18) . .
N22 N12 C10 N11 -95.49(17) 1_554 .
S12 N12 C10 C11 179.95(13) . .
N22 N12 C10 C11 -91.98(15) . .
N22 N12 C10 C11 85.43(15) 1_554 .
N11 C10 C11 C16 151.97(18) . .
N12 C10 C11 C16 -28.9(3) . .
N11 C10 C11 C12 -30.1(3) . .
N12 C10 C11 C12 149.05(19) . .
C16 C11 C12 F12 178.28(16) . .
C10 C11 C12 F12 0.1(3) . .
C16 C11 C12 C13 0.5(3) . .
C10 C11 C12 C13 -177.61(18) . .
C13 C12 F12 S22 175.0(3) . 4_454
C11 C12 F12 S22 -2.9(5) . 4_454
C13 C12 F12 S12 -111.03(16) . 4_454
C11 C12 F12 S12 71.05(18) . 4_454
F12 C12 C13 C14 -177.89(18) . .
C11 C12 C13 C14 -0.1(3) . .
C12 C13 C14 C15 -0.4(3) . .
C13 C14 C15 C16 0.5(3) . .
C14 C15 C16 F16 -178.93(18) . .
C14 C15 C16 C11 0.0(3) . .
C12 C11 C16 F16 178.43(17) . .
C10 C11 C16 F16 -3.4(3) . .
C12 C11 C16 C15 -0.5(3) . .
C10 C11 C16 C15 177.71(19) . .
N11 S11 S21 N21 2.68(8) . .
S12 S11 S21 N21 -91.67(6) . .
S11 S11 S21 N21 175.89(6) 3 .
S21 S11 S21 N21 175.42(6) 3_554 .
N11 S11 S21 N21 -155.66(7) 3 .
N21 S11 S21 N21 -150.93(5) 3_554 .
S21 S11 S21 N21 37.00(13) 1_554 .
N11 S11 S21 S22 97.03(6) . .
S12 S11 S21 S22 2.68(3) . .
S11 S11 S21 S22 -89.76(2) 3 .
S21 S11 S21 S22 -90.23(3) 3_554 .
N11 S11 S21 S22 -61.31(3) 3 .
N21 S11 S21 S22 -56.58(4) 3_554 .
S21 S11 S21 S22 131.35(10) 1_554 .
N11 S11 S21 S21 177.78(6) . 3
S12 S11 S21 S21 83.43(3) . 3
S11 S11 S21 S21 -9.010(17) 3 3
S21 S11 S21 S21 -9.49(3) 3_554 3
N11 S11 S21 S21 19.44(3) 3 3
N21 S11 S21 S21 24.17(4) 3_554 3
S21 S11 S21 S21 -147.90(10) 1_554 3
N11 S11 S21 S11 -173.21(6) . 3
S12 S11 S21 S11 92.44(3) . 3
S21 S11 S21 S11 -0.48(2) 3_554 3
N11 S11 S21 S11 28.45(3) 3 3
N21 S11 S21 S11 33.18(4) 3_554 3
S21 S11 S21 S11 -138.89(11) 1_554 3
N11 S11 S21 N21 151.92(6) . 3
S12 S11 S21 N21 57.56(3) . 3
S11 S11 S21 N21 -34.88(3) 3 3
S21 S11 S21 N21 -35.35(4) 3_554 3
N11 S11 S21 N21 -6.42(4) 3 3
N21 S11 S21 N21 -1.70(3) 3_554 3
S21 S11 S21 N21 -173.77(10) 1_554 3
N11 S11 S21 N11 158.34(6) . 3
S12 S11 S21 N11 63.98(3) . 3
S11 S11 S21 N11 -28.45(3) 3 3
S21 S11 S21 N11 -28.93(4) 3_554 3
N21 S11 S21 N11 4.72(4) 3_554 3
S21 S11 S21 N11 -167.34(11) 1_554 3
N21 S21 S22 N22 -2.90(9) . .
S11 S21 S22 N22 -93.13(7) . .
S21 S21 S22 N22 151.46(7) 3 .
S11 S21 S22 N22 -154.98(7) 3 .
N21 S21 S22 N22 154.45(8) 3 .
N11 S21 S22 N22 -147.88(7) 3 .
N21 S21 S22 S12 88.42(6) . .
S11 S21 S22 S12 -1.820(18) . .
S21 S21 S22 S12 -117.224(15) 3 .
S11 S21 S22 S12 -63.664(17) 3 .
N21 S21 S22 S12 -114.23(3) 3 .
N11 S21 S22 S12 -56.57(3) 3 .
N21 S21 S22 N21 -157.35(9) . 3
S11 S21 S22 N21 112.41(3) . 3
S21 S21 S22 N21 -2.99(3) 3 3
S11 S21 S22 N21 50.57(3) 3 3
N11 S21 S22 N21 57.66(4) 3 3
N21 S21 S22 N11 144.99(7) . 3
S11 S21 S22 N11 54.75(3) . 3
S21 S21 S22 N11 -60.65(3) 3 3
S11 S21 S22 N11 -7.09(3) 3 3
N21 S21 S22 N11 -57.66(4) 3 3
N12 S12 S22 N22 2.48(8) . .
S11 S12 S22 N22 96.98(6) . .
N11 S12 S22 N22 174.81(7) 3 .
N21 S12 S22 N22 173.93(7) 3_554 .
S22 S12 S22 N22 57.65(18) 1_554 .
N12 S12 S22 S21 -91.69(6) . .
S11 S12 S22 S21 2.81(3) . .
N11 S12 S22 S21 80.63(4) 3 .
N21 S12 S22 S21 79.76(5) 3_554 .
S22 S12 S22 S21 -36.52(17) 1_554 .
N12 S12 S22 N21 177.78(7) . 3
S11 S12 S22 N21 -87.72(4) . 3
N11 S12 S22 N21 -9.89(4) 3 3
N21 S12 S22 N21 -10.77(4) 3_554 3
S22 S12 S22 N21 -127.05(15) 1_554 3
N12 S12 S22 N11 -172.33(7) . 3
S11 S12 S22 N11 -77.83(4) . 3
N21 S12 S22 N11 -0.88(5) 3_554 3
S22 S12 S22 N11 -117.16(16) 1_554 3
S22 S21 N21 C20 2.48(14) . .
S11 S21 N21 C20 92.73(14) . .
S21 S21 N21 C20 -77.0(2) 3 .
S11 S21 N21 C20 100.41(17) 3 .
N21 S21 N21 C20 -31.1(2) 3 .
N11 S21 N21 C20 58.88(19) 3 .
S22 S21 N21 N11 -91.55(4) . .
S11 S21 N21 N11 -1.31(4) . .
S21 S21 N21 N11 -171.08(11) 3 .
S11 S21 N21 N11 6.37(14) 3 .
N21 S21 N21 N11 -125.14(11) 3 .
N11 S21 N21 N11 -35.16(11) 3 .
C10 N11 N21 C20 2.51(14) . .
S11 N11 N21 C20 -111.67(12) . .
N21 N11 N21 C20 92.0(4) 1_554 .
C10 N11 N21 S21 116.75(12) . .
S11 N11 N21 S21 2.57(8) . .
N21 N11 N21 S21 -153.7(3) 1_554 .
S21 S22 N22 C20 2.93(15) . .
S12 S22 N22 C20 -86.74(15) . .
N21 S22 N22 C20 103.08(18) 3 .
N11 S22 N22 C20 -78.5(2) 3 .
S21 S22 N22 N12 88.43(5) . .
S12 S22 N22 N12 -1.23(4) . .
N21 S22 N22 N12 -171.42(13) 3 .
N11 S22 N22 N12 6.95(14) 3 .
C10 N12 N22 C20 2.87(15) . .
S12 N12 N22 C20 117.41(12) . .
N22 N12 N22 C20 -17.2(6) 1_554 .
C10 N12 N22 S22 -112.20(13) . .
S12 N12 N22 S22 2.34(8) . .
N22 N12 N22 S22 -132.2(5) 1_554 .
S21 N21 C20 N22 -1.0(2) . .
N11 N21 C20 N22 90.45(18) . .
S21 N21 C20 C21 178.91(13) . .
N11 N21 C20 C21 -89.66(16) . .
S22 N22 C20 N21 -1.9(3) . .
N12 N22 C20 N21 -88.73(18) . .
S22 N22 C20 C21 178.24(13) . .
N12 N22 C20 C21 91.39(15) . .
N21 C20 C21 C22 -25.4(3) . .
N22 C20 C21 C22 154.44(19) . .
N21 C20 C21 C26 153.88(18) . .
N22 C20 C21 C26 -26.2(3) . .
C26 C21 C22 F22 178.05(16) . .
C20 C21 C22 F22 -2.6(3) . .
C26 C21 C22 C23 -0.6(3) . .
C20 C21 C22 C23 178.76(19) . .
C23 C22 F22 S12 134.7(2) . 4_455
C21 C22 F22 S12 -44.0(4) . 4_455
C23 C22 F22 S22 -116.22(16) . 4_454
C21 C22 F22 S22 65.02(19) . 4_454
F22 C22 C23 C24 -178.32(18) . .
C21 C22 C23 C24 0.4(3) . .
C22 C23 C24 C25 0.1(3) . .
C23 C24 C25 C26 -0.2(3) . .
C24 C25 C26 F26 -178.73(18) . .
C24 C25 C26 C21 -0.1(3) . .
C22 C21 C26 F26 179.10(17) . .
C20 C21 C26 F26 -0.3(3) . .
C22 C21 C26 C25 0.5(3) . .
C20 C21 C26 C25 -178.91(18) . .
